data_7134671
loop_
_publ_author_name
'Yu, Rongjing'
'Xia, Ting'
'Shen, Ruwei'
'Zhu, Shugao'

_publ_section_title
;
 Diastereoselective synthesis of succinimide-fused polycycles <i>via</i>
 intermolecular interception of indanone-allene intermediates with
 maleimides.
;
_journal_issue 56
_journal_name_full 'Chemical communications (Cambridge, England)'
_journal_page_first 10335
_journal_page_last 10338
_journal_paper_doi 10.1039/d5cc02315g
_journal_volume 61
_journal_year 2025
_chemical_formula_moiety 'C45 H32 N2 O6'
_chemical_formula_sum 'C45 H32 N2 O6'
_chemical_formula_weight 696.72
_chemical_name_systematic 1
_space_group_crystal_system monoclinic
_space_group_IT_number 14
_space_group_name_Hall '-P 2ybc'
_space_group_name_H-M_alt 'P 1 21/c 1'
_atom_sites_solution_hydrogens mixed
_atom_sites_solution_primary iterative
_audit_creation_date 2023-06-29
_audit_creation_method
;
Olex2 1.2
(compiled 2018.05.29 svn.r3508 for OlexSys, GUI svn.r5506)
;
_audit_update_record
;
2025-03-25 deposited with the CCDC.	2025-06-02 downloaded from the CCDC.
;
_cell_angle_alpha 90
_cell_angle_beta 93.156(5)
_cell_angle_gamma 90
_cell_formula_units_Z 4
_cell_length_a 12.2640(7)
_cell_length_b 25.3850(13)
_cell_length_c 13.1328(8)
_cell_measurement_reflns_used 8116
_cell_measurement_temperature 293
_cell_measurement_theta_max 25.5080
_cell_measurement_theta_min 3.6840
_cell_volume 4082.3(4)
_computing_cell_refinement 'CrysAlisPro 1.171.42.90a (Rigaku OD, 2023)'
_computing_data_collection 'CrysAlisPro 1.171.42.90a (Rigaku OD, 2023)'
_computing_data_reduction 'CrysAlisPro 1.171.42.90a (Rigaku OD, 2023)'
_computing_molecular_graphics 'Olex2 (Dolomanov et al., 2009)'
_computing_publication_material 'Olex2 (Dolomanov et al., 2009)'
_computing_structure_refinement 'ShelXL (Sheldrick, 2015)'
_computing_structure_solution 'olex2.solve (Bourhis et al., 2015)'
_diffrn_ambient_temperature 293
_diffrn_detector 'CCD plate'
_diffrn_detector_area_resol_mean 8.0353
_diffrn_detector_type EosS2
_diffrn_measured_fraction_theta_full 0.996
_diffrn_measured_fraction_theta_max 0.976
_diffrn_measurement_details
;
List of Runs (angles in degrees, time in seconds):

  # Type    Start    End  Width  t~exp~   \w     \q     \k     \f   Frames
#--------------------------------------------------------------------------
  1  \w    -42.00  11.00   1.00    6.13    --  -16.07 -77.00 -30.00   53
  2  \w      0.00  84.00   1.00    6.13    --   17.01  57.00 150.00   84
  3  \w     -2.00  86.00   1.00    6.13    --   17.01  37.00-120.00   88
  4  \w    -50.00  34.00   1.00    6.13    --   17.01 -57.00  30.00   84
  5  \w     39.00  79.00   1.00    6.13    --   17.01 178.00 -90.00   40
;
_diffrn_measurement_device 'four-circle diffractometer'
_diffrn_measurement_device_type 'SuperNova, Single source at offset/far, EosS2'
_diffrn_measurement_method '\w scans'
_diffrn_orient_matrix_type 'CrysAlisPro convention (1999,Acta A55,543-557)'
_diffrn_orient_matrix_UB_11 -0.0540587000
_diffrn_orient_matrix_UB_12 -0.0000013000
_diffrn_orient_matrix_UB_13 0.0167786000
_diffrn_orient_matrix_UB_21 -0.0209166000
_diffrn_orient_matrix_UB_22 0.0012981000
_diffrn_orient_matrix_UB_23 -0.0513257000
_diffrn_orient_matrix_UB_31 -0.0009831000
_diffrn_orient_matrix_UB_32 -0.0279084000
_diffrn_orient_matrix_UB_33 -0.0023755000
_diffrn_radiation_monochromator mirror
_diffrn_radiation_probe x-ray
_diffrn_radiation_type MoK\a
_diffrn_radiation_wavelength 0.71073
_diffrn_reflns_av_R_equivalents 0.0359
_diffrn_reflns_av_unetI/netI 0.0454
_diffrn_reflns_Laue_measured_fraction_full 0.996
_diffrn_reflns_Laue_measured_fraction_max 0.976
_diffrn_reflns_limit_h_max 15
_diffrn_reflns_limit_h_min -15
_diffrn_reflns_limit_k_max 32
_diffrn_reflns_limit_k_min -30
_diffrn_reflns_limit_l_max 17
_diffrn_reflns_limit_l_min -15
_diffrn_reflns_number 30614
_diffrn_reflns_point_group_measured_fraction_full 0.996
_diffrn_reflns_point_group_measured_fraction_max 0.976
_diffrn_reflns_theta_full 25.242
_diffrn_reflns_theta_max 27.483
_diffrn_reflns_theta_min 3.498
_diffrn_source 'micro-focus sealed X-ray tube'
_diffrn_source_type 'SuperNova (Mo) X-ray Source'
_exptl_absorpt_coefficient_mu 0.076
_exptl_absorpt_correction_T_max 1.00000
_exptl_absorpt_correction_T_min 0.56484
_exptl_absorpt_correction_type multi-scan
_exptl_absorpt_process_details
;
CrysAlisPro 1.171.42.90a (Rigaku Oxford Diffraction, 2023)
Empirical absorption correction using spherical harmonics,
implemented in SCALE3 ABSPACK scaling algorithm.
;
_exptl_crystal_colour 'metallic orangish orange'
_exptl_crystal_colour_lustre metallic
_exptl_crystal_colour_modifier orangish
_exptl_crystal_colour_primary orange
_exptl_crystal_density_diffrn 1.134
_exptl_crystal_description block
_exptl_crystal_F_000 1456
_exptl_crystal_size_max 0.06
_exptl_crystal_size_mid 0.05
_exptl_crystal_size_min 0.04
_refine_diff_density_max 0.176
_refine_diff_density_min -0.211
_refine_diff_density_rms 0.045
_refine_ls_extinction_method none
_refine_ls_goodness_of_fit_ref 1.037
_refine_ls_hydrogen_treatment mixed
_refine_ls_matrix_type full
_refine_ls_number_parameters 512
_refine_ls_number_reflns 9129
_refine_ls_number_restraints 3
_refine_ls_restrained_S_all 1.037
_refine_ls_R_factor_all 0.0970
_refine_ls_R_factor_gt 0.0631
_refine_ls_shift/su_max 0.001
_refine_ls_shift/su_mean 0.000
_refine_ls_structure_factor_coef Fsqd
_refine_ls_weighting_details 'w=1/[\s^2^(Fo^2^)+(0.0670P)^2^+1.4554P] where P=(Fo^2^+2Fc^2^)/3'
_refine_ls_weighting_scheme calc
_refine_ls_wR_factor_gt 0.1514
_refine_ls_wR_factor_ref 0.1697
_reflns_Friedel_coverage 0.000
_reflns_number_gt 5920
_reflns_number_total 9129
_reflns_threshold_expression 'I > 2\s(I)'
_cod_data_source_file d5cc02315g2.cif
_cod_data_source_block 0626-2_auto_sq
_cod_depositor_comments 'Adding full bibliography for 7134670--7134671.cif.'
_cod_database_code 7134671
_shelx_shelxl_version_number 2018/3
_shelx_space_group_comment
;
The symmetry employed for this shelxl refinement is uniquely defined
by the following loop, which should always be used as a source of
symmetry information in preference to the above space-group names.
They are only intended as comments.
;
_shelx_estimated_absorpt_t_max 0.997
_shelx_estimated_absorpt_t_min 0.995
_reflns_odcompleteness_completeness 99.72
_reflns_odcompleteness_iscentric 1
_reflns_odcompleteness_theta 26.32
_olex2_refinement_description
;
1. Fixed Uiso
 At 1.2 times of:
  All C(H) groups, All C(H,H) groups
 At 1.5 times of:
  All C(H,H,H) groups
2. Restrained distances
 H0AA-C0AA
 0.93 with sigma of 0.02
 H41-C41
 0.93 with sigma of 0.02
 C42-H42
 0.93 with sigma of 0.02
3. Others
 Fixed Sof: C41(0.8) C42(0.8) C0AA(0.2) H0AA(0.2) C1AA(0.2) H1AA(0.2) H41(0.8)
 H42(0.8)
4.a Ternary CH refined with riding coordinates:
 C26(H26), C19(H19), C36(H36)
4.b Secondary CH2 refined with riding coordinates:
 C37(H37A,H37B)
4.c Aromatic/amide H refined with riding coordinates:
 C2(H2), C6(H6), C21(H21), C29(H29), C12(H12), C33(H33), C15(H15), C25(H25),
 C3(H3), C30(H30), C32(H32), C5(H5), C24(H24), C31(H31), C4(H4), C22(H22),
 C13(H13), C23(H23), C14(H14), C45(H45), C44(H44), C1AA(H1AA)
4.d Idealised Me refined as rotating group:
 C1(H1A,H1B,H1C)
;
_platon_squeeze_void_probe_radius 1.20
_olex2_submission_special_instructions 'No special instructions were received'
_oxdiff_exptl_absorpt_empirical_details
;
Empirical correction (ABSPACK) includes:
- Absorption correction using spherical harmonics
- Frame scaling
;
_oxdiff_exptl_absorpt_empirical_full_max 1.415
_oxdiff_exptl_absorpt_empirical_full_min 0.526

loop_
_space_group_symop_operation_xyz
'x, y, z'
'-x, y+1/2, -z+1/2'
'-x, -y, -z'
'x, -y-1/2, z-1/2'

loop_
_atom_site_label
_atom_site_type_symbol
_atom_site_fract_x
_atom_site_fract_y
_atom_site_fract_z
_atom_site_U_iso_or_equiv
_atom_site_adp_type
_atom_site_occupancy
_atom_site_site_symmetry_order
_atom_site_calc_flag
_atom_site_refinement_flags_posn
_atom_site_refinement_flags_adp
_atom_site_refinement_flags_occupancy
_atom_site_disorder_assembly
_atom_site_disorder_group
O6 O 1.02420(12) 0.56307(6) 0.62551(12) 0.0532(4) Uani 1 1 d . . . . .
O2 O 0.63506(12) 0.41154(7) 0.64541(12) 0.0547(4) Uani 1 1 d . . . . .
O5 O 0.66468(12) 0.52084(6) 0.59201(12) 0.0510(4) Uani 1 1 d . . . . .
O4 O 0.75625(13) 0.42960(6) 0.46807(12) 0.0523(4) Uani 1 1 d . . . . .
O1 O 0.91939(14) 0.54417(7) 1.05949(12) 0.0571(4) Uani 1 1 d . . . . .
N1 N 0.84433(14) 0.54479(7) 0.57877(13) 0.0408(4) Uani 1 1 d . . . . .
O3 O 0.91885(17) 0.29070(7) 0.63393(18) 0.0804(6) Uani 1 1 d . . . . .
N2 N 0.82546(16) 0.35214(7) 0.53567(16) 0.0508(5) Uani 1 1 d . . . . .
C10 C 0.77253(15) 0.46788(8) 0.87714(16) 0.0382(5) Uani 1 1 d . . . . .
C27 C 0.93868(16) 0.54130(8) 0.64080(16) 0.0407(5) Uani 1 1 d . . . . .
C26 C 0.91410(16) 0.50762(8) 0.73171(16) 0.0383(5) Uani 1 1 d . . . . .
H26 H 0.975701 0.483771 0.746912 0.046 Uiso 1 1 calc R . . . .
C7 C 0.54968(16) 0.41986(8) 0.80555(16) 0.0406(5) Uani 1 1 d . . . . .
C19 C 0.89625(17) 0.54212(8) 0.82710(16) 0.0405(5) Uani 1 1 d . . . . .
H19 H 0.969151 0.550076 0.857511 0.049 Uiso 1 1 calc R . . . .
C9 C 0.73736(16) 0.45560(8) 0.77190(16) 0.0380(5) Uani 1 1 d . . . . .
C18 C 0.84260(16) 0.50796(8) 0.90156(16) 0.0390(5) Uani 1 1 d . . . . .
C17 C 0.86239(17) 0.51197(9) 1.01310(17) 0.0430(5) Uani 1 1 d . . . . .
C34 C 0.75913(17) 0.51419(8) 0.61543(15) 0.0396(5) Uani 1 1 d . . . . .
C35 C 0.81368(16) 0.47473(8) 0.69070(16) 0.0376(5) Uani 1 1 d . . . . .
C39 C 0.80528(18) 0.40666(9) 0.53549(18) 0.0449(5) Uani 1 1 d . . . . .
C28 C 0.83082(17) 0.57859(9) 0.49133(17) 0.0435(5) Uani 1 1 d . . . . .
C11 C 0.74912(16) 0.43962(9) 0.97526(17) 0.0433(5) Uani 1 1 d . . . . .
C8 C 0.64318(17) 0.43058(8) 0.74280(16) 0.0415(5) Uani 1 1 d . . . . .
C20 C 0.8405(2) 0.59498(9) 0.80746(17) 0.0465(5) Uani 1 1 d . . . . .
C16 C 0.80033(17) 0.46750(9) 1.05643(17) 0.0468(5) Uani 1 1 d . . . . .
C36 C 0.86636(17) 0.42892(9) 0.62911(17) 0.0447(5) Uani 1 1 d . . . . .
H36 H 0.933957 0.443656 0.604581 0.054 Uiso 1 1 calc R . . . .
C2 C 0.50263(18) 0.36983(10) 0.80477(19) 0.0516(6) Uani 1 1 d . . . . .
H2 H 0.528538 0.343901 0.762284 0.062 Uiso 1 1 calc R . . . .
C6 C 0.50706(18) 0.45851(10) 0.86544(18) 0.0519(6) Uani 1 1 d . . . . .
H6 H 0.535377 0.492489 0.864744 0.062 Uiso 1 1 calc R . . . .
C38 C 0.8866(2) 0.33524(10) 0.6213(2) 0.0570(6) Uani 1 1 d . . . . .
C37 C 0.9016(2) 0.38102(9) 0.6928(2) 0.0569(6) Uani 1 1 d . . . . .
H37A H 0.977324 0.384153 0.717453 0.068 Uiso 1 1 calc R . . . .
H37B H 0.856466 0.377081 0.750655 0.068 Uiso 1 1 calc R . . . .
C40 C 0.7914(2) 0.31783(9) 0.4541(2) 0.0577(6) Uani 1 1 d . . . . .
C21 C 0.7288(2) 0.60074(10) 0.8037(2) 0.0595(6) Uani 1 1 d . . . . .
H21 H 0.684367 0.571392 0.810514 0.071 Uiso 1 1 calc R . . . .
C29 C 0.8515(2) 0.63177(10) 0.5005(2) 0.0584(6) Uani 1 1 d . . . . .
H29 H 0.874073 0.646114 0.563356 0.070 Uiso 1 1 calc R . . . .
C12 C 0.6960(2) 0.39328(11) 0.9957(2) 0.0610(7) Uani 1 1 d . . . . .
H12 H 0.664950 0.372821 0.942958 0.073 Uiso 1 1 calc R . . . .
C33 C 0.7984(2) 0.55712(11) 0.39907(19) 0.0600(7) Uani 1 1 d . . . . .
H33 H 0.785596 0.521100 0.393303 0.072 Uiso 1 1 calc R . . . .
C15 C 0.7933(2) 0.45259(12) 1.1560(2) 0.0636(7) Uani 1 1 d . . . . .
H15 H 0.826291 0.472479 1.208616 0.076 Uiso 1 1 calc R . . . .
C25 C 0.9041(2) 0.63944(10) 0.7956(2) 0.0626(7) Uani 1 1 d . . . . .
H25 H 0.979647 0.636023 0.797683 0.075 Uiso 1 1 calc R . . . .
C3 C 0.4184(2) 0.35837(12) 0.8661(2) 0.0664(7) Uani 1 1 d . . . . .
H3 H 0.388181 0.324767 0.865478 0.080 Uiso 1 1 calc R . . . .
C30 C 0.8385(2) 0.66348(11) 0.4155(2) 0.0692(8) Uani 1 1 d . . . . .
H30 H 0.852886 0.699365 0.420844 0.083 Uiso 1 1 calc R . . . .
C32 C 0.7847(3) 0.58944(12) 0.3142(2) 0.0728(8) Uani 1 1 d . . . . .
H32 H 0.762263 0.575196 0.251206 0.087 Uiso 1 1 calc R . . . .
C5 C 0.4216(2) 0.44660(14) 0.9269(2) 0.0715(8) Uani 1 1 d . . . . .
H5 H 0.393123 0.472692 0.967510 0.086 Uiso 1 1 calc R . . . .
C24 C 0.8584(3) 0.68830(11) 0.7809(2) 0.0787(9) Uani 1 1 d . . . . .
H24 H 0.902777 0.717562 0.772915 0.094 Uiso 1 1 calc R . . . .
C31 C 0.8043(2) 0.64241(12) 0.3233(2) 0.0677(7) Uani 1 1 d . . . . .
H31 H 0.794442 0.664141 0.266500 0.081 Uiso 1 1 calc R . . . .
C1 C 0.5327(2) 0.41929(14) 0.5861(2) 0.0744(9) Uani 1 1 d . . . . .
H1A H 0.543933 0.413467 0.515251 0.112 Uiso 1 1 calc GR . . . .
H1B H 0.507453 0.454654 0.595560 0.112 Uiso 1 1 calc GR . . . .
H1C H 0.479261 0.394874 0.608473 0.112 Uiso 1 1 calc GR . . . .
C4 C 0.3791(2) 0.39671(16) 0.9282(2) 0.0794(9) Uani 1 1 d . . . . .
H4 H 0.323519 0.388777 0.971101 0.095 Uiso 1 1 calc R . . . .
C22 C 0.6819(3) 0.65051(13) 0.7897(3) 0.0837(9) Uani 1 1 d . . . . .
H22 H 0.606405 0.654512 0.788262 0.100 Uiso 1 1 calc R . . . .
C13 C 0.6897(3) 0.37758(14) 1.0980(2) 0.0842(10) Uani 1 1 d . . . . .
H13 H 0.653573 0.346531 1.112772 0.101 Uiso 1 1 calc R . . . .
C23 C 0.7485(4) 0.69380(12) 0.7781(3) 0.0855(10) Uani 1 1 d . . . . .
H23 H 0.717500 0.726978 0.768311 0.103 Uiso 1 1 calc R . . . .
C14 C 0.7360(3) 0.40725(15) 1.1766(2) 0.0843(10) Uani 1 1 d . . . . .
H14 H 0.728824 0.396801 1.243720 0.101 Uiso 1 1 calc R . . . .
C45 C 0.8451(3) 0.31608(12) 0.3690(2) 0.0831(10) Uani 1 1 d . . . . .
H45 H 0.905765 0.337495 0.362141 0.100 Uiso 1 1 calc R . . . .
C43 C 0.7258(3) 0.25125(15) 0.2988(4) 0.0973(13) Uani 1 1 d . . . . .
C44 C 0.8111(4) 0.28253(14) 0.2907(3) 0.0992(12) Uani 1 1 d . . . . .
H44 H 0.848853 0.281945 0.231251 0.119 Uiso 1 1 calc R . . . .
C41 C 0.7111(3) 0.28089(17) 0.4744(4) 0.0767(11) Uani 0.8 1 d D . P A 1
C42 C 0.6774(4) 0.24747(19) 0.3963(5) 0.0911(14) Uani 0.8 1 d D . P A 1
C0AA C 0.6773(13) 0.3131(6) 0.4155(13) 0.069(4) Uani 0.2 1 d D . P A 2
H0AA H 0.638(11) 0.311(6) 0.475(7) 0.083 Uiso 0.2 1 d DR . P B 2
C1AA C 0.6529(15) 0.2789(6) 0.3290(15) 0.080(5) Uani 0.2 1 d . . P A 2
H1AA H 0.583243 0.278026 0.297211 0.096 Uiso 0.2 1 calc R . P A 2
H43 H 0.704(3) 0.2286(15) 0.247(3) 0.106(12) Uiso 1 1 d . . . . .
H41 H 0.677(3) 0.2813(17) 0.538(2) 0.096(13) Uiso 0.8 1 d D . P . .
H42 H 0.616(3) 0.2262(16) 0.407(4) 0.122(16) Uiso 0.8 1 d D . P . .

loop_
_atom_site_aniso_label
_atom_site_aniso_U_11
_atom_site_aniso_U_22
_atom_site_aniso_U_33
_atom_site_aniso_U_23
_atom_site_aniso_U_13
_atom_site_aniso_U_12
O6 0.0438(8) 0.0633(10) 0.0528(10) 0.0062(8) 0.0049(7) -0.0114(7)
O2 0.0507(9) 0.0734(11) 0.0403(9) -0.0139(8) 0.0062(7) -0.0171(8)
O5 0.0396(8) 0.0612(10) 0.0517(10) 0.0014(8) -0.0016(7) 0.0008(7)
O4 0.0634(10) 0.0530(9) 0.0410(9) -0.0058(8) 0.0073(8) -0.0023(8)
O1 0.0664(10) 0.0617(10) 0.0420(9) -0.0082(8) -0.0077(8) -0.0054(8)
N1 0.0435(9) 0.0453(10) 0.0337(9) 0.0020(8) 0.0029(7) -0.0032(7)
O3 0.0841(14) 0.0457(11) 0.1116(18) 0.0044(11) 0.0075(12) 0.0063(9)
N2 0.0584(11) 0.0406(10) 0.0542(12) -0.0089(10) 0.0094(10) -0.0055(8)
C10 0.0357(10) 0.0416(11) 0.0371(11) 0.0031(9) 0.0013(8) 0.0048(8)
C27 0.0388(11) 0.0456(12) 0.0380(12) -0.0049(10) 0.0049(9) -0.0025(9)
C26 0.0367(10) 0.0410(11) 0.0370(11) -0.0003(9) 0.0008(8) -0.0019(8)
C7 0.0355(10) 0.0485(12) 0.0375(12) 0.0008(10) -0.0016(9) -0.0014(9)
C19 0.0430(11) 0.0423(11) 0.0359(11) -0.0016(10) -0.0006(9) -0.0054(9)
C9 0.0394(10) 0.0370(10) 0.0377(11) -0.0007(9) 0.0038(9) -0.0006(8)
C18 0.0385(10) 0.0422(11) 0.0360(11) 0.0003(10) -0.0008(9) 0.0027(8)
C17 0.0420(11) 0.0501(13) 0.0366(12) -0.0017(11) -0.0006(9) 0.0066(9)
C34 0.0424(11) 0.0447(12) 0.0317(11) -0.0064(9) 0.0026(9) -0.0022(9)
C35 0.0385(10) 0.0399(11) 0.0347(11) -0.0046(9) 0.0032(8) -0.0043(8)
C39 0.0489(12) 0.0439(12) 0.0432(13) -0.0061(11) 0.0141(10) -0.0047(10)
C28 0.0448(11) 0.0484(12) 0.0376(12) 0.0019(10) 0.0043(9) 0.0010(9)
C11 0.0373(10) 0.0502(13) 0.0422(13) 0.0105(10) -0.0007(9) 0.0045(9)
C8 0.0428(11) 0.0449(12) 0.0366(12) -0.0033(10) 0.0024(9) -0.0022(9)
C20 0.0648(14) 0.0431(12) 0.0320(11) -0.0038(10) 0.0063(10) -0.0024(10)
C16 0.0428(11) 0.0608(14) 0.0363(12) 0.0069(11) -0.0006(9) 0.0069(10)
C36 0.0433(11) 0.0470(12) 0.0444(13) -0.0066(11) 0.0085(9) -0.0015(9)
C2 0.0447(12) 0.0574(14) 0.0526(14) 0.0036(12) 0.0014(10) -0.0042(10)
C6 0.0438(12) 0.0638(15) 0.0473(14) -0.0095(12) -0.0035(10) 0.0055(10)
C38 0.0531(13) 0.0454(14) 0.0737(18) -0.0018(13) 0.0155(13) -0.0013(11)
C37 0.0582(14) 0.0572(15) 0.0554(15) -0.0030(13) 0.0019(12) 0.0123(11)
C40 0.0623(15) 0.0438(13) 0.0680(17) -0.0161(13) 0.0129(13) -0.0061(11)
C21 0.0687(16) 0.0540(14) 0.0561(16) 0.0047(13) 0.0071(13) 0.0049(12)
C29 0.0743(16) 0.0524(14) 0.0481(15) 0.0008(12) -0.0001(12) -0.0024(12)
C12 0.0591(14) 0.0678(16) 0.0544(16) 0.0210(14) -0.0123(12) -0.0088(12)
C33 0.0816(18) 0.0522(14) 0.0454(15) 0.0027(12) -0.0050(13) -0.0004(12)
C15 0.0585(15) 0.089(2) 0.0429(14) 0.0114(14) -0.0028(12) 0.0000(13)
C25 0.0880(19) 0.0467(14) 0.0539(16) -0.0067(12) 0.0114(14) -0.0129(13)
C3 0.0524(14) 0.0842(19) 0.0622(17) 0.0170(16) 0.0002(13) -0.0177(13)
C30 0.0838(19) 0.0517(15) 0.072(2) 0.0129(15) 0.0032(15) -0.0024(13)
C32 0.103(2) 0.0699(19) 0.0438(15) 0.0063(14) -0.0109(15) 0.0017(16)
C5 0.0442(13) 0.115(3) 0.0555(17) -0.0220(17) 0.0025(12) 0.0147(15)
C24 0.121(3) 0.0437(15) 0.073(2) -0.0033(14) 0.0154(19) -0.0095(16)
C31 0.0758(18) 0.0744(19) 0.0529(17) 0.0221(15) 0.0030(14) 0.0062(14)
C1 0.0632(16) 0.111(2) 0.0479(16) -0.0082(16) -0.0080(13) -0.0317(16)
C4 0.0440(14) 0.140(3) 0.0549(17) 0.0046(19) 0.0083(12) -0.0127(17)
C22 0.089(2) 0.076(2) 0.086(2) 0.0009(18) 0.0073(18) 0.0275(17)
C13 0.080(2) 0.098(2) 0.072(2) 0.0432(19) -0.0119(17) -0.0248(17)
C23 0.137(3) 0.0432(16) 0.076(2) 0.0015(15) 0.007(2) 0.0163(18)
C14 0.082(2) 0.122(3) 0.0483(17) 0.0387(18) -0.0073(15) -0.0161(19)
C45 0.107(2) 0.076(2) 0.0675(19) -0.0217(17) 0.0216(18) -0.0367(17)
C43 0.103(3) 0.073(2) 0.113(3) -0.051(2) -0.013(2) -0.001(2)
C44 0.156(4) 0.080(2) 0.063(2) -0.0213(18) 0.019(2) -0.028(2)
C41 0.063(2) 0.076(3) 0.093(3) -0.028(3) 0.022(2) -0.0203(19)
C42 0.070(3) 0.071(3) 0.133(4) -0.041(3) 0.010(3) -0.023(2)
C0AA 0.079(10) 0.061(9) 0.069(10) -0.012(8) 0.007(8) -0.012(7)
C1AA 0.092(12) 0.052(8) 0.093(12) -0.003(10) -0.018(10) -0.020(8)

loop_
_atom_type_symbol
_atom_type_description
_atom_type_scat_dispersion_real
_atom_type_scat_dispersion_imag
_atom_type_scat_source
C C 0.0033 0.0016 'International Tables Vol C Tables 4.2.6.8 and 6.1.1.4'
H H 0.0000 0.0000 'International Tables Vol C Tables 4.2.6.8 and 6.1.1.4'
N N 0.0061 0.0033 'International Tables Vol C Tables 4.2.6.8 and 6.1.1.4'
O O 0.0106 0.0060 'International Tables Vol C Tables 4.2.6.8 and 6.1.1.4'

loop_
_geom_angle_atom_site_label_1
_geom_angle_atom_site_label_2
_geom_angle_atom_site_label_3
_geom_angle
_geom_angle_site_symmetry_1
_geom_angle_site_symmetry_3
_geom_angle_publ_flag
C8 O2 C1 118.03(19) . . ?
C27 N1 C34 112.11(17) . . ?
C27 N1 C28 124.49(17) . . ?
C34 N1 C28 123.23(17) . . ?
C39 N2 C40 123.8(2) . . ?
C38 N2 C39 113.18(19) . . ?
C38 N2 C40 123.0(2) . . ?
C9 C10 C11 130.10(18) . . ?
C18 C10 C9 122.27(19) . . ?
C18 C10 C11 107.50(18) . . ?
O6 C27 N1 125.3(2) . . ?
O6 C27 C26 126.91(19) . . ?
N1 C27 C26 107.76(16) . . ?
C27 C26 C19 111.15(16) . . ?
C27 C26 C35 102.59(16) . . ?
C19 C26 C35 115.89(16) . . ?
C2 C7 C8 119.9(2) . . ?
C6 C7 C8 121.3(2) . . ?
C6 C7 C2 118.9(2) . . ?
C18 C19 C26 106.77(16) . . ?
C18 C19 C20 114.49(18) . . ?
C20 C19 C26 116.25(17) . . ?
C10 C9 C35 115.50(17) . . ?
C8 C9 C10 124.80(19) . . ?
C8 C9 C35 119.68(18) . . ?
C10 C18 C19 125.33(19) . . ?
C10 C18 C17 110.69(19) . . ?
C17 C18 C19 123.93(18) . . ?
O1 C17 C18 127.0(2) . . ?
O1 C17 C16 127.5(2) . . ?
C18 C17 C16 105.50(18) . . ?
O5 C34 N1 124.2(2) . . ?
O5 C34 C35 129.84(19) . . ?
N1 C34 C35 105.96(16) . . ?
C26 C35 C36 103.54(15) . . ?
C9 C35 C26 115.44(16) . . ?
C9 C35 C36 113.94(17) . . ?
C34 C35 C26 100.44(16) . . ?
C34 C35 C9 113.14(16) . . ?
C34 C35 C36 109.12(16) . . ?
O4 C39 N2 124.2(2) . . ?
O4 C39 C36 128.8(2) . . ?
N2 C39 C36 106.7(2) . . ?
C29 C28 N1 120.2(2) . . ?
C33 C28 N1 119.0(2) . . ?
C33 C28 C29 120.8(2) . . ?
C16 C11 C10 108.06(18) . . ?
C12 C11 C10 133.1(2) . . ?
C12 C11 C16 118.7(2) . . ?
O2 C8 C7 116.06(17) . . ?
C9 C8 O2 116.57(18) . . ?
C9 C8 C7 127.3(2) . . ?
C21 C20 C19 122.5(2) . . ?
C21 C20 C25 118.3(2) . . ?
C25 C20 C19 119.1(2) . . ?
C11 C16 C17 108.01(19) . . ?
C15 C16 C17 129.3(2) . . ?
C15 C16 C11 122.6(2) . . ?
C39 C36 C35 119.61(18) . . ?
C39 C36 C37 105.08(19) . . ?
C37 C36 C35 114.78(18) . . ?
C3 C2 C7 120.8(2) . . ?
C7 C6 C5 119.9(3) . . ?
O3 C38 N2 124.1(3) . . ?
O3 C38 C37 127.8(3) . . ?
N2 C38 C37 108.1(2) . . ?
C38 C37 C36 104.7(2) . . ?
N2 C40 C0AA 123.0(6) . . ?
C45 C40 N2 120.9(2) . . ?
C45 C40 C41 121.7(3) . . ?
C45 C40 C0AA 102.4(7) . . ?
C41 C40 N2 116.6(3) . . ?
C20 C21 C22 120.2(3) . . ?
C28 C29 C30 119.2(2) . . ?
C11 C12 C13 118.6(3) . . ?
C28 C33 C32 119.5(2) . . ?
C16 C15 C14 118.4(3) . . ?
C24 C25 C20 121.7(3) . . ?
C4 C3 C2 119.8(3) . . ?
C31 C30 C29 120.3(3) . . ?
C31 C32 C33 119.8(3) . . ?
C4 C5 C6 120.5(3) . . ?
C23 C24 C25 119.7(3) . . ?
C30 C31 C32 120.3(3) . . ?
C5 C4 C3 120.1(3) . . ?
C23 C22 C21 119.5(3) . . ?
C14 C13 C12 121.3(3) . . ?
C24 C23 C22 120.6(3) . . ?
C13 C14 C15 120.2(3) . . ?
C40 C45 C44 120.2(3) . . ?
C44 C43 C42 118.5(3) . . ?
C1AA C43 C44 106.1(8) . . ?
C43 C44 C45 121.2(4) . . ?
C42 C41 C40 117.2(4) . . ?
C41 C42 C43 119.9(4) . . ?
C1AA C0AA C40 118.2(13) . . ?
C43 C1AA C0AA 118.5(15) . . ?

loop_
_geom_bond_atom_site_label_1
_geom_bond_atom_site_label_2
_geom_bond_distance
_geom_bond_site_symmetry_2
_geom_bond_publ_flag
O6 C27 1.212(2) . ?
O2 C8 1.366(3) . ?
O2 C1 1.453(3) . ?
O5 C34 1.194(2) . ?
O4 C39 1.194(3) . ?
O1 C17 1.217(3) . ?
N1 C27 1.381(3) . ?
N1 C34 1.408(3) . ?
N1 C28 1.436(3) . ?
O3 C38 1.206(3) . ?
N2 C39 1.406(3) . ?
N2 C38 1.385(3) . ?
N2 C40 1.425(3) . ?
C10 C9 1.459(3) . ?
C10 C18 1.359(3) . ?
C10 C11 1.516(3) . ?
C27 C26 1.512(3) . ?
C26 C19 1.554(3) . ?
C26 C35 1.559(3) . ?
C7 C8 1.474(3) . ?
C7 C2 1.395(3) . ?
C7 C6 1.378(3) . ?
C19 C18 1.487(3) . ?
C19 C20 1.522(3) . ?
C9 C35 1.536(3) . ?
C9 C8 1.355(3) . ?
C18 C17 1.475(3) . ?
C17 C16 1.492(3) . ?
C34 C35 1.535(3) . ?
C35 C36 1.575(3) . ?
C39 C36 1.514(3) . ?
C28 C29 1.378(3) . ?
C28 C33 1.368(3) . ?
C11 C16 1.399(3) . ?
C11 C12 1.378(3) . ?
C20 C21 1.376(3) . ?
C20 C25 1.385(3) . ?
C16 C15 1.369(3) . ?
C36 C37 1.525(3) . ?
C2 C3 1.375(3) . ?
C6 C5 1.391(4) . ?
C38 C37 1.499(4) . ?
C40 C45 1.329(4) . ?
C40 C41 1.396(4) . ?
C40 C0AA 1.467(17) . ?
C21 C22 1.396(4) . ?
C29 C30 1.379(4) . ?
C12 C13 1.408(4) . ?
C33 C32 1.387(4) . ?
C15 C14 1.383(4) . ?
C25 C24 1.370(4) . ?
C3 C4 1.374(4) . ?
C30 C31 1.368(4) . ?
C32 C31 1.370(4) . ?
C5 C4 1.370(5) . ?
C24 C23 1.354(5) . ?
C22 C23 1.383(5) . ?
C13 C14 1.374(5) . ?
C45 C44 1.382(4) . ?
C43 C44 1.322(5) . ?
C43 C42 1.444(7) . ?
C43 C1AA 1.221(19) . ?
C41 C42 1.377(6) . ?
C0AA C1AA 1.45(2) . ?

loop_
_platon_squeeze_void_nr
_platon_squeeze_void_average_x
_platon_squeeze_void_average_y
_platon_squeeze_void_average_z
_platon_squeeze_void_volume
_platon_squeeze_void_count_electrons
_platon_squeeze_void_content
1 0.301 0.250 -0.020 530 72 ' '
2 -0.301 0.750 -0.057 531 72 ' '
